data_7011964
loop_
_publ_author_name
'Vetrichelvan, Muthalagu'
'Lai, Yee-Hing'
'Fun Mok, Kum'

_publ_section_title
;
 A new NS4 quinquedentate macrocyclic ligand: synthesis, structure and
 properties of its Ni(ii), Pd(ii), Pt(ii), Cu(ii), Cu(i) and Ag(i)
 complexesPresented at ISMC-2001 held in Fukuoka, Japan from July
 15--20, 2001.Electronic supplementary information (ESI) available:
 synthetic scheme for macrocyclic complexes 12--17; views of 12, 15 and
 16; cyclic voltammograms of 13 and 14. See
 http://www.rsc.org/suppdata/dt/b2/b206182a/
;
_journal_issue 3
_journal_name_full 'Dalton Transactions'
_journal_page_first 295
_journal_paper_doi 10.1039/b206182a
_journal_year 2003
_chemical_formula_sum 'C19 H23 Ag F6 N P S4'
_chemical_formula_weight 646.46
_chemical_name_systematic
; 
? 
;
_space_group_IT_number 2
_symmetry_cell_setting triclinic
_symmetry_space_group_name_Hall '-P 1'
_symmetry_space_group_name_H-M 'P -1'
_atom_sites_solution_hydrogens geom
_atom_sites_solution_primary direct
_atom_sites_solution_secondary difmap
_audit_creation_method SHELXL
_cell_angle_alpha 106.837(1)
_cell_angle_beta 108.836(1)
_cell_angle_gamma 102.033(1)
_cell_formula_units_Z 2
_cell_length_a 9.2538(3)
_cell_length_b 12.0217(4)
_cell_length_c 12.5274(4)
_cell_measurement_temperature 293(2)
_cell_volume 1190.24(7)
_computing_cell_refinement 'Siemens XSCANS'
_computing_data_collection 'Siemens XSCANS'
_computing_data_reduction 'Siemens SHELXTL'
_computing_molecular_graphics 'Siemens SHELXTL'
_computing_publication_material 'Siemens SHELXTL'
_computing_structure_refinement 'SHELXL-93 (Sheldrick, 1993)'
_computing_structure_solution 'SHELXS-86 (Sheldrick, 1990)'
_diffrn_ambient_temperature 293(2)
_diffrn_measurement_device 'Siemens P4'
_diffrn_measurement_method '\w scans'
_diffrn_radiation_monochromator graphite
_diffrn_radiation_source 'fine-focus sealed tube'
_diffrn_radiation_type MoK\a
_diffrn_radiation_wavelength 0.71073
_diffrn_reflns_av_R_equivalents 0.0244
_diffrn_reflns_av_sigmaI/netI 0.0399
_diffrn_reflns_limit_h_max 11
_diffrn_reflns_limit_h_min -11
_diffrn_reflns_limit_k_max 15
_diffrn_reflns_limit_k_min -15
_diffrn_reflns_limit_l_max 15
_diffrn_reflns_limit_l_min -15
_diffrn_reflns_number 9822
_diffrn_reflns_theta_max 26.40
_diffrn_reflns_theta_min 1.86
_exptl_absorpt_coefficient_mu 1.321
_exptl_absorpt_correction_T_max 0.935
_exptl_absorpt_correction_T_min 0.591
_exptl_absorpt_correction_type 'Sadabs (Sheldrick, 1996)'
_exptl_crystal_colour Colourless
_exptl_crystal_density_diffrn 1.804
_exptl_crystal_description 'Prismatic fragment in capillary'
_exptl_crystal_F_000 648
_exptl_crystal_size_max 0.32
_exptl_crystal_size_mid 0.20
_exptl_crystal_size_min 0.08
_refine_diff_density_max 0.802
_refine_diff_density_min -1.031
_refine_diff_density_rms 0.076
_refine_ls_extinction_method none
_refine_ls_goodness_of_fit_all 1.013
_refine_ls_goodness_of_fit_obs 1.061
_refine_ls_matrix_type full
_refine_ls_number_parameters 289
_refine_ls_number_reflns 4803
_refine_ls_number_restraints 0
_refine_ls_restrained_S_all 1.119
_refine_ls_restrained_S_obs 1.061
_refine_ls_R_factor_all 0.0532
_refine_ls_R_factor_obs 0.0363
_refine_ls_shift/esd_max 0.001
_refine_ls_shift/esd_mean 0.000
_refine_ls_structure_factor_coef Fsqd
_refine_ls_weighting_details 'w=1/[\s^2^(Fo^2^)+(0.0438P)^2^+0.8104P] where P=(Fo^2^+2Fc^2^)/3'
_refine_ls_weighting_scheme calc
_refine_ls_wR_factor_all 0.1037
_refine_ls_wR_factor_obs 0.0863
_reflns_number_observed 3758
_reflns_number_total 4804
_reflns_observed_criterion >2sigma(I)
_cod_data_source_file b206182a.txt
_cod_data_source_block kf16r
_cod_depositor_comments
;
The following automatic conversions were performed:
'_symmetry_cell_setting' value 'Triclinic' changed to 'triclinic'
according to '/home/saulius/struct/CIF-dictionaries/cif_core.dic'
dictionary named 'cif_core.dic' version 2.4.1 from 2010-06-29.

Automatic conversion script
Id: cif_fix_enum 1527 2010-12-29 10:47:43Z saulius 

The following automatic conversions were performed:

'_refine_ls_weighting_scheme' value 'calc
w=1/[\s^2^(Fo^2^)+(0.0438P)^2^+0.8104P] where P=(Fo^2^+2Fc^2^)/3' was
changed to 'calc'. New tag '_refine_ls_weighting_details' was
created. The value of the new tag was set to
'w=1/[\s^2^(Fo^2^)+(0.0438P)^2^+0.8104P] where P=(Fo^2^+2Fc^2^)/3'.

Automatic conversion script
Id: cif_fix_values 3143 2015-03-26 13:38:13Z robertas 
;
_cod_original_cell_volume 1190.23(7)
_cod_original_sg_symbol_H-M P-1
_cod_database_code 7011964

loop_
_symmetry_equiv_pos_as_xyz
'x, y, z'
'-x, -y, -z'

loop_
_atom_site_aniso_label
_atom_site_aniso_U_11
_atom_site_aniso_U_22
_atom_site_aniso_U_33
_atom_site_aniso_U_23
_atom_site_aniso_U_13
_atom_site_aniso_U_12
Ag 0.0427(2) 0.0571(2) 0.0401(2) 0.00396(13) 0.01233(12) 0.02351(14)
C1 0.067(3) 0.063(3) 0.042(2) 0.019(2) 0.031(2) 0.034(2)
S2 0.0430(5) 0.0437(5) 0.0491(5) 0.0161(4) 0.0229(4) 0.0150(4)
C3 0.050(2) 0.041(2) 0.049(2) 0.011(2) 0.021(2) 0.019(2)
C4 0.047(2) 0.046(2) 0.048(2) 0.017(2) 0.018(2) 0.021(2)
S5 0.0420(5) 0.0377(5) 0.0438(5) 0.0144(4) 0.0159(4) 0.0091(4)
C6 0.056(2) 0.044(2) 0.036(2) 0.016(2) 0.015(2) 0.017(2)
C7 0.045(2) 0.042(2) 0.028(2) 0.0097(14) 0.0121(14) 0.011(2)
C8 0.045(2) 0.053(2) 0.041(2) 0.008(2) 0.014(2) 0.018(2)
C9 0.041(2) 0.068(3) 0.047(2) 0.004(2) 0.018(2) 0.004(2)
C10 0.059(3) 0.047(2) 0.048(2) 0.008(2) 0.021(2) -0.006(2)
C11 0.059(2) 0.036(2) 0.040(2) 0.007(2) 0.019(2) 0.010(2)
C12 0.044(2) 0.036(2) 0.029(2) 0.0052(14) 0.0145(14) 0.0093(15)
C13 0.052(2) 0.044(2) 0.036(2) 0.014(2) 0.022(2) 0.018(2)
S14 0.0450(5) 0.0381(5) 0.0437(5) 0.0167(4) 0.0213(4) 0.0157(4)
C15 0.053(2) 0.058(2) 0.060(2) 0.025(2) 0.031(2) 0.033(2)
C16 0.045(2) 0.066(3) 0.061(2) 0.028(2) 0.032(2) 0.025(2)
S17 0.0452(5) 0.0532(6) 0.0521(6) 0.0261(5) 0.0215(4) 0.0137(4)
C18 0.036(2) 0.074(3) 0.054(2) 0.031(2) 0.019(2) 0.021(2)
C19 0.039(2) 0.051(2) 0.043(2) 0.025(2) 0.009(2) 0.011(2)
C20 0.046(2) 0.056(3) 0.055(3) 0.028(2) 0.000(2) 0.000(2)
C21 0.076(3) 0.039(2) 0.043(2) 0.013(2) -0.004(2) 0.004(2)
C22 0.082(3) 0.043(2) 0.034(2) 0.013(2) 0.011(2) 0.026(2)
C23 0.059(2) 0.040(2) 0.031(2) 0.017(2) 0.015(2) 0.021(2)
N24 0.039(2) 0.041(2) 0.035(2) 0.0138(13) 0.0118(13) 0.0111(13)
P 0.0413(5) 0.0456(5) 0.0506(6) 0.0213(4) 0.0219(4) 0.0158(4)
F1 0.090(2) 0.0486(15) 0.100(2) 0.0326(15) 0.042(2) 0.0138(14)
F2 0.086(2) 0.0512(14) 0.127(2) 0.041(2) 0.063(2) 0.0346(14)
F3 0.199(4) 0.071(2) 0.165(3) 0.039(2) 0.155(3) 0.048(2)
F4 0.145(3) 0.112(3) 0.159(3) 0.059(3) 0.125(3) 0.050(2)
F5 0.086(2) 0.142(3) 0.145(3) 0.090(3) -0.043(2) -0.016(2)
F6 0.072(2) 0.105(3) 0.119(3) 0.058(2) -0.011(2) 0.008(2)

loop_
_atom_site_label
_atom_site_type_symbol
_atom_site_fract_x
_atom_site_fract_y
_atom_site_fract_z
_atom_site_U_iso_or_equiv
_atom_site_thermal_displace_type
_atom_site_occupancy
_atom_site_calc_flag
_atom_site_refinement_flags
_atom_site_disorder_group
Ag Ag 0.44774(3) 0.20760(3) 0.47931(3) 0.05033(11) Uani 1 d . .
C1 C 0.3991(5) 0.3366(4) 0.7407(3) 0.0538(10) Uani 1 d . .
H1A H 0.3709(5) 0.4046(4) 0.7828(3) 0.065 Uiso 1 calc R .
H1B H 0.3881(5) 0.2770(4) 0.7783(3) 0.065 Uiso 1 calc R .
S2 S 0.25245(11) 0.26513(9) 0.58444(9) 0.0445(2) Uani 1 d . .
C3 C 0.2404(5) 0.3964(3) 0.5430(3) 0.0472(9) Uani 1 d . .
H3A H 0.1701(5) 0.4329(3) 0.5732(3) 0.057 Uiso 1 calc R .
H3B H 0.3472(5) 0.4581(3) 0.5803(3) 0.057 Uiso 1 calc R .
C4 C 0.1743(5) 0.3561(4) 0.4048(3) 0.0467(9) Uani 1 d . .
H4A H 0.1374(5) 0.4191(4) 0.3820(3) 0.056 Uiso 1 calc R .
H4B H 0.0822(5) 0.2807(4) 0.3668(3) 0.056 Uiso 1 calc R .
S5 S 0.32756(11) 0.33047(8) 0.34913(8) 0.0427(2) Uani 1 d . .
C6 C 0.2050(5) 0.2223(3) 0.1911(3) 0.0460(9) Uani 1 d . .
H6A H 0.1292(5) 0.2579(3) 0.1519(3) 0.055 Uiso 1 calc R .
H6B H 0.2760(5) 0.2143(3) 0.1489(3) 0.055 Uiso 1 calc R .
C7 C 0.1111(4) 0.0955(3) 0.1734(3) 0.0404(8) Uani 1 d . .
C8 C -0.0528(5) 0.0692(4) 0.1480(3) 0.0495(9) Uani 1 d . .
H8A H -0.0987(5) 0.1307(4) 0.1450(3) 0.059 Uiso 1 calc R .
C9 C -0.1496(5) -0.0466(4) 0.1269(4) 0.0588(11) Uani 1 d . .
H9A H -0.2588(5) -0.0622(4) 0.1107(4) 0.071 Uiso 1 calc R .
C10 C -0.0830(5) -0.1378(4) 0.1300(4) 0.0583(11) Uani 1 d . .
H10A H -0.1469(5) -0.2153(4) 0.1171(4) 0.070 Uiso 1 calc R .
C11 C 0.0779(5) -0.1152(3) 0.1522(3) 0.0488(9) Uani 1 d . .
H11A H 0.1211(5) -0.1785(3) 0.1525(3) 0.059 Uiso 1 calc R .
C12 C 0.1782(4) 0.0010(3) 0.1742(3) 0.0389(8) Uani 1 d . .
C13 C 0.3530(4) 0.0177(3) 0.1986(3) 0.0434(8) Uani 1 d . .
H13A H 0.4064(4) 0.0971(3) 0.2002(3) 0.052 Uiso 1 calc R .
H13B H 0.3615(4) -0.0465(3) 0.1353(3) 0.052 Uiso 1 calc R .
S14 S 0.44602(11) 0.00844(8) 0.34692(8) 0.0409(2) Uani 1 d . .
C15 C 0.6540(5) 0.0279(4) 0.3685(4) 0.0519(10) Uani 1 d . .
H15A H 0.7079(5) 0.0168(4) 0.4432(4) 0.062 Uiso 1 calc R .
H15B H 0.6533(5) -0.0383(4) 0.3018(4) 0.062 Uiso 1 calc R .
C16 C 0.7569(5) 0.1484(4) 0.3759(4) 0.0527(10) Uani 1 d . .
H16A H 0.7185(5) 0.1501(4) 0.2948(4) 0.063 Uiso 1 calc R .
H16B H 0.8670(5) 0.1475(4) 0.3971(4) 0.063 Uiso 1 calc R .
S17 S 0.76366(12) 0.29050(9) 0.48117(9) 0.0488(2) Uani 1 d . .
C18 C 0.8402(5) 0.2765(4) 0.6284(4) 0.0527(10) Uani 1 d . .
H18A H 0.7987(5) 0.1913(4) 0.6180(4) 0.063 Uiso 1 calc R .
H18B H 0.9575(5) 0.3018(4) 0.6617(4) 0.063 Uiso 1 calc R .
C19 C 0.7886(4) 0.3557(4) 0.7144(3) 0.0456(9) Uani 1 d . .
C20 C 0.8975(5) 0.4577(4) 0.8170(4) 0.0591(11) Uani 1 d . .
H20A H 1.0076(5) 0.4807(4) 0.8344(4) 0.071 Uiso 1 calc R .
C21 C 0.8404(6) 0.5248(4) 0.8929(4) 0.0636(12) Uani 1 d . .
H21A H 0.9120(6) 0.5944(4) 0.9617(4) 0.076 Uiso 1 calc R .
C22 C 0.6795(6) 0.4895(4) 0.8677(3) 0.0562(11) Uani 1 d . .
H22A H 0.6403(6) 0.5343(4) 0.9188(3) 0.067 Uiso 1 calc R .
C23 C 0.5745(5) 0.3851(3) 0.7640(3) 0.0429(8) Uani 1 d . .
N24 N 0.6289(3) 0.3213(3) 0.6879(3) 0.0401(7) Uani 1 d . .
P P 0.34860(12) 0.70038(9) 0.90479(9) 0.0441(2) Uani 1 d . .
F1 F 0.3988(4) 0.8418(2) 0.9251(3) 0.0793(8) Uani 1 d . .
F2 F 0.2966(3) 0.5588(2) 0.8845(3) 0.0789(8) Uani 1 d . .
F3 F 0.2554(5) 0.7209(3) 0.9877(4) 0.1235(15) Uani 1 d . .
F4 F 0.4330(5) 0.6759(3) 0.8141(4) 0.1182(13) Uani 1 d . .
F5 F 0.5077(4) 0.7235(4) 1.0114(4) 0.150(2) Uani 1 d . .
F6 F 0.1880(4) 0.6739(3) 0.7935(3) 0.1126(13) Uani 1 d . .

loop_
_atom_type_symbol
_atom_type_description
_atom_type_scat_dispersion_real
_atom_type_scat_dispersion_imag
_atom_type_scat_source
C C 0.0033 0.0016 'International Tables Vol C Tables 4.2.6.8 and 6.1.1.4'
H H 0.0000 0.0000 'International Tables Vol C Tables 4.2.6.8 and 6.1.1.4'
N N 0.0061 0.0033 'International Tables Vol C Tables 4.2.6.8 and 6.1.1.4'
F F 0.0171 0.0103 'International Tables Vol C Tables 4.2.6.8 and 6.1.1.4'
P P 0.1023 0.0942 'International Tables Vol C Tables 4.2.6.8 and 6.1.1.4'
S S 0.1246 0.1234 'International Tables Vol C Tables 4.2.6.8 and 6.1.1.4'
Ag Ag -0.8971 1.1015 'International Tables Vol C Tables 4.2.6.8 and 6.1.1.4'

loop_
_geom_angle_atom_site_label_1
_geom_angle_atom_site_label_2
_geom_angle_atom_site_label_3
_geom_angle
_geom_angle_site_symmetry_1
_geom_angle_site_symmetry_3
_geom_angle_publ_flag
N24 Ag S14 125.36(7) . . ?
N24 Ag S5 118.06(7) . . ?
S14 Ag S5 111.38(3) . . ?
N24 Ag S2 77.16(7) . . ?
S14 Ag S2 132.39(3) . . ?
S5 Ag S2 82.73(3) . . ?
N24 Ag S17 73.87(7) . . ?
S14 Ag S17 81.52(3) . . ?
S5 Ag S17 93.60(3) . . ?
S2 Ag S17 144.84(3) . . ?
C23 C1 S2 117.8(3) . . ?
C1 S2 C3 102.5(2) . . ?
C1 S2 Ag 98.39(13) . . ?
C3 S2 Ag 95.59(13) . . ?
C4 C3 S2 110.1(3) . . ?
C3 C4 S5 111.2(3) . . ?
C4 S5 C6 102.1(2) . . ?
C4 S5 Ag 99.06(13) . . ?
C6 S5 Ag 108.62(12) . . ?
C7 C6 S5 116.3(2) . . ?
C8 C7 C12 118.8(3) . . ?
C8 C7 C6 117.8(3) . . ?
C12 C7 C6 123.4(3) . . ?
C9 C8 C7 121.6(4) . . ?
C10 C9 C8 119.5(4) . . ?
C9 C10 C11 120.2(4) . . ?
C10 C11 C12 121.3(4) . . ?
C11 C12 C7 118.6(3) . . ?
C11 C12 C13 117.7(3) . . ?
C7 C12 C13 123.7(3) . . ?
C12 C13 S14 106.6(2) . . ?
C15 S14 C13 103.8(2) . . ?
C15 S14 Ag 106.23(14) . . ?
C13 S14 Ag 98.84(12) . . ?
C16 C15 S14 118.5(3) . . ?
C15 C16 S17 118.1(3) . . ?
C16 S17 C18 103.2(2) . . ?
C16 S17 Ag 98.59(13) . . ?
C18 S17 Ag 85.89(13) . . ?
C19 C18 S17 109.6(3) . . ?
N24 C19 C20 121.3(4) . . ?
N24 C19 C18 116.3(3) . . ?
C20 C19 C18 122.4(4) . . ?
C21 C20 C19 118.8(4) . . ?
C22 C21 C20 120.2(4) . . ?
C21 C22 C23 118.9(4) . . ?
N24 C23 C22 121.1(4) . . ?
N24 C23 C1 118.7(3) . . ?
C22 C23 C1 120.0(4) . . ?
C23 N24 C19 119.6(3) . . ?
C23 N24 Ag 118.5(2) . . ?
C19 N24 Ag 117.4(2) . . ?
F5 P F3 93.4(3) . . ?
F5 P F4 89.9(3) . . ?
F3 P F4 176.6(3) . . ?
F5 P F6 178.2(3) . . ?
F3 P F6 88.1(3) . . ?
F4 P F6 88.6(2) . . ?
F5 P F1 91.2(2) . . ?
F3 P F1 91.1(2) . . ?
F4 P F1 89.7(2) . . ?
F6 P F1 89.7(2) . . ?
F5 P F2 89.1(2) . . ?
F3 P F2 88.4(2) . . ?
F4 P F2 90.8(2) . . ?
F6 P F2 90.0(2) . . ?
F1 P F2 179.4(2) . . ?

loop_
_geom_bond_atom_site_label_1
_geom_bond_atom_site_label_2
_geom_bond_distance
_geom_bond_site_symmetry_2
_geom_bond_publ_flag
Ag N24 2.378(3) . ?
Ag S14 2.4798(9) . ?
Ag S5 2.6435(10) . ?
Ag S2 2.6475(9) . ?
Ag S17 2.8754(10) . ?
C1 C23 1.504(6) . ?
C1 S2 1.799(4) . ?
S2 C3 1.812(4) . ?
C3 C4 1.521(5) . ?
C4 S5 1.813(4) . ?
S5 C6 1.828(4) . ?
C6 C7 1.503(5) . ?
C7 C8 1.390(5) . ?
C7 C12 1.404(5) . ?
C8 C9 1.387(6) . ?
C9 C10 1.369(6) . ?
C10 C11 1.374(6) . ?
C11 C12 1.400(5) . ?
C12 C13 1.504(5) . ?
C13 S14 1.826(4) . ?
S14 C15 1.809(4) . ?
C15 C16 1.518(6) . ?
C16 S17 1.805(4) . ?
S17 C18 1.821(4) . ?
C18 C19 1.491(6) . ?
C19 N24 1.347(5) . ?
C19 C20 1.381(5) . ?
C20 C21 1.376(7) . ?
C21 C22 1.361(7) . ?
C22 C23 1.392(5) . ?
C23 N24 1.340(5) . ?
P F5 1.540(3) . ?
P F3 1.550(3) . ?
P F4 1.569(3) . ?
P F6 1.569(3) . ?
P F1 1.586(3) . ?
P F2 1.588(3) . ?
